data_9000936
loop_
_publ_author_name
'Sahl, K.'
'Jones, P. G.'
'Sheldrick, G. M.'

_publ_section_title
;
 The crystal structure of davreuxite, MnAl6Si4O17(OH)2
;
_journal_name_full 'American Mineralogist'
_journal_page_first 783
_journal_page_last 787
_journal_volume 69
_journal_year 1984
_chemical_formula_sum 'Al6 H2 Mn O19 Si4'
_chemical_name_mineral Davreuxite
_space_group_IT_number 11
_symmetry_space_group_name_Hall '-P 2yb'
_symmetry_space_group_name_H-M 'P 1 21/m 1'
_cell_angle_alpha 90
_cell_angle_beta 108
_cell_angle_gamma 90
_cell_formula_units_Z 2
_cell_length_a 9.518
_cell_length_b 5.753
_cell_length_c 12.040
_cell_volume 627.008
_database_code_amcsd 0000955
_exptl_crystal_density_diffrn 3.364
_cod_original_formula_sum 'Mn Si4 Al6 O19 H2'
_cod_database_code 9000936

loop_
_space_group_symop_operation_xyz
x,y,z
x,1/2-y,z
-x,1/2+y,-z
-x,-y,-z

loop_
_atom_site_aniso_label
_atom_site_aniso_U_11
_atom_site_aniso_U_22
_atom_site_aniso_U_33
_atom_site_aniso_U_12
_atom_site_aniso_U_13
_atom_site_aniso_U_23
Mn 0.01500 0.00400 0.02600 0.00000 0.00300 0.00000
Si1 0.00900 0.00100 0.01300 0.00000 0.00200 0.00000
Si2 0.01100 0.00200 0.01500 0.00000 0.00400 0.00000
Si3 0.00800 0.00100 0.01400 0.00000 0.00200 0.00000
Si4 0.00900 0.00300 0.01400 0.00000 0.00200 0.00000
Al1 0.01000 0.00400 0.01500 0.00000 0.00100 0.00000
Al2 0.00900 0.00200 0.01500 0.00000 0.00100 0.00000
Al3 0.01000 0.00000 0.01300 0.00000 0.00300 0.00000
Al4 0.00900 0.00100 0.01400 0.00000 0.00200 0.00100

loop_
_atom_site_label
_atom_site_fract_x
_atom_site_fract_y
_atom_site_fract_z
_atom_site_U_iso_or_equiv
_atom_site_type_symbol
_atom_site_attached_hydrogens
Mn 0.35160 0.25000 0.63510 ? Mn 0
Si1 0.81150 0.25000 0.47960 ? Si 0
Si2 0.49620 0.25000 0.39110 ? Si 0
Si3 0.68230 0.25000 0.09660 ? Si 0
Si4 0.89920 0.25000 0.85740 ? Si 0
Al1 0.31960 0.25000 0.90320 ? Al 0
Al2 0.09060 0.25000 0.13400 ? Al 0
Al3 0.93870 0.99530 0.30750 ? Al 0
Al4 0.40260 0.00080 0.15470 ? Al 0
O1 0.98440 0.25000 0.99150 0.01500 O 0
O2 0.47420 0.25000 0.85480 0.01000 O 0
O3 0.52790 0.25000 0.12680 0.01100 O 0
O4 0.72300 0.25000 0.83750 0.01000 O 0
O-H5 0.36560 0.25000 0.45350 0.01200 O 1
O6 0.64990 0.25000 0.49920 0.01100 O 0
O7 0.27860 0.25000 0.15010 0.01000 O 0
O8 0.82900 0.25000 0.20970 0.01200 O 0
O9 0.94320 0.25000 0.60470 0.01100 O 0
O-H10 0.05550 0.25000 0.37900 0.00900 O 1
O11 0.17200 0.25000 0.77330 0.01000 O 0
O12 0.82480 0.01580 0.40840 0.00900 O 0
O13 0.68290 0.01440 0.02230 0.00900 O 0
O14 0.05930 0.98500 0.20170 0.01000 O 0
O15 0.49060 0.02090 0.31410 0.01100 O 0

loop_
_cod_changelog_entry_id
_cod_changelog_entry_author
_cod_changelog_entry_date
_cod_changelog_entry_text
1
;cod-tools version 3.8.0
Id: cif_guess_AMCSD_atom_types 9574 2023-05-10 09:00:05Z saulius
;
2023-05-10T18:46:53+03:00
;Derived atom types and hydrogen counts
from atom names that follow the AMCSD naming convention
(Wat == water, O-H == hydroxyl).
;

loop_
_cod_related_entry_id
_cod_related_entry_database
_cod_related_entry_code
1 AMCSD 0000955
